data_9001300
loop_
_publ_author_name
'Steele, I. M.'
'Pluth, J. J.'

_publ_section_title
;
 Crystal structure of synthetic yoshiokaite, a stuffed derivative of the
 tridymite structure
;
_journal_name_full 'American Mineralogist'
_journal_page_first 1186
_journal_page_last 1191
_journal_volume 75
_journal_year 1990
_chemical_formula_sum 'Al5.35 Ca2.676 O16 Si2.65'
_chemical_name_mineral Yoshiokaite
_space_group_IT_number 147
_symmetry_space_group_name_Hall '-P 3'
_symmetry_space_group_name_H-M 'P -3'
_cell_angle_alpha 90
_cell_angle_beta 90
_cell_angle_gamma 120
_cell_formula_units_Z 2
_cell_length_a 9.927
_cell_length_b 9.927
_cell_length_c 8.220
_cell_volume 701.517
_database_code_amcsd 0001330
_exptl_crystal_density_diffrn 2.755
_cod_original_formula_sum 'Si2.65 Al5.35 O16 Ca2.676'
_cod_database_code 9001300

loop_
_space_group_symop_operation_xyz
x,y,z
y,-x+y,-z
-x+y,-x,z
-x,-y,-z
-y,x-y,z
x-y,x,-z

loop_
_atom_site_aniso_label
_atom_site_aniso_U_11
_atom_site_aniso_U_22
_atom_site_aniso_U_33
_atom_site_aniso_U_12
_atom_site_aniso_U_13
_atom_site_aniso_U_23
Si1 0.00790 0.00870 0.01080 0.00480 0.00020 -0.00090
Al1 0.00790 0.00870 0.01080 0.00480 0.00020 -0.00090
Si2 0.00860 0.00790 0.01110 0.00460 0.00100 -0.00020
Al2 0.00860 0.00790 0.01110 0.00460 0.00100 -0.00020
Si3 0.00720 0.00720 0.02700 0.00360 0.00000 0.00000
Al3 0.00720 0.00720 0.02700 0.00360 0.00000 0.00000
Si3* 0.00540 0.00540 0.00700 0.00270 0.00000 0.00000
Al3* 0.00540 0.00540 0.00700 0.00270 0.00000 0.00000
Si4 0.00460 0.00460 0.00830 0.00230 0.00000 0.00000
Al4 0.00460 0.00460 0.00830 0.00230 0.00000 0.00000
Si4* 0.00850 0.00850 0.02500 0.00425 0.00000 0.00000
Al4* 0.00850 0.00850 0.02500 0.00425 0.00000 0.00000
O1 0.01890 0.01610 0.01470 0.00920 0.00140 -0.00020
O2 0.01640 0.01810 0.01500 0.00900 -0.00150 -0.00190
O3 0.01290 0.01530 0.06000 0.00750 0.00880 0.00990
O4 0.01600 0.01290 0.06200 0.00740 -0.01110 -0.01160
O5 0.01930 0.02000 0.01740 0.01040 -0.00030 0.00130
O6 0.04200 0.04200 0.02000 0.02100 0.00000 0.00000
O6* 0.04700 0.04700 0.02100 0.02350 0.00000 0.00000
Ca 0.01920 0.04250 0.01510 0.02140 -0.00230 -0.00430

loop_
_atom_site_label
_atom_site_fract_x
_atom_site_fract_y
_atom_site_fract_z
_atom_site_occupancy
Si1 0.67620 0.75715 -0.06751 0.33100
Al1 0.67620 0.75715 -0.06751 0.66900
Si2 0.75703 0.67636 0.56732 0.33100
Al2 0.75703 0.67636 0.56732 0.66900
Si3 0.33333 0.66667 0.96180 0.16600
Al3 0.33333 0.66667 0.96180 0.33400
Si3* 0.33333 0.66667 0.04210 0.16600
Al3* 0.33333 0.66667 0.04210 0.33400
Si4 0.33333 0.66667 0.54070 0.16600
Al4 0.33333 0.66667 0.54070 0.33400
Si4* 0.33333 0.66667 0.46060 0.16600
Al4* 0.33333 0.66667 0.46060 0.33400
O1 0.28160 0.05670 0.07620 1.00000
O2 0.05560 0.28140 0.42410 1.00000
O3 0.51340 0.35600 0.00280 1.00000
O4 0.35560 0.51320 0.49570 1.00000
O5 0.68270 0.00040 0.25080 1.00000
O6 0.33333 0.66667 0.25010 0.50000
O6* 0.66667 0.33333 0.25730 0.50000
Ca 0.44328 0.00004 0.25008 0.89200

loop_
_cod_changelog_entry_id
_cod_changelog_entry_author
_cod_changelog_entry_date
_cod_changelog_entry_text
1
;cod-tools version 3.10.1
Id: cif_fix_AMCSD_aniso_labels 10200 2024-08-01 14:09:44Z saulius
;
2024-08-02T12:20:00+03:00
;Changed the following '_atom_site_aniso_label' values:
'Si3'' -> 'Si3*'
'Al3'' -> 'Al3*'
'Si4'' -> 'Si4*'
'Al4'' -> 'Al4*'
'O6'' -> 'O6*'
;

loop_
_cod_related_entry_id
_cod_related_entry_database
_cod_related_entry_code
1 AMCSD 0001330
